data_7153441
loop_
_publ_author_name
'Yano, Masafumi'
'Tong, Christine C.'
'Light, Mark E.'
'Schmidtchen, Franz P.'
'Gale, Philip A.'

_publ_section_title
;
 Calix[4]pyrrole-based anion transporters with tuneable transport
 properties.
;
_journal_issue 19
_journal_name_full 'Organic &amp; biomolecular chemistry'
_journal_page_first 4356
_journal_page_last 4363
_journal_paper_doi 10.1039/c0ob00128g
_journal_volume 8
_journal_year 2010
_chemical_compound_source 'Masafumi Yano'
_chemical_formula_moiety 'C38 H48 N10, C16 H36 N, CH3OH'
_chemical_formula_sum 'C55 H88 Br N11 O'
_chemical_formula_weight 999.27
_chemical_name_systematic
;
?
;
_space_group_IT_number 11
_symmetry_cell_setting monoclinic
_symmetry_space_group_name_Hall '-P 2yb'
_symmetry_space_group_name_H-M 'P 1 21/m 1'
_atom_sites_solution_hydrogens geom
_atom_sites_solution_primary direct
_atom_sites_solution_secondary difmap
_audit_creation_method SHELXL-97
_cell_angle_alpha 90.00
_cell_angle_beta 92.771(4)
_cell_angle_gamma 90.00
_cell_formula_units_Z 4
_cell_length_a 10.5918(8)
_cell_length_b 27.1141(18)
_cell_length_c 19.2001(11)
_cell_measurement_reflns_used 184646
_cell_measurement_temperature 120(2)
_cell_measurement_theta_max 27.48
_cell_measurement_theta_min 2.91
_cell_volume 5507.6(6)
_computing_cell_refinement 'DENZO (Otwinowski & Minor, 1997) & COLLECT (Hooft, R.W.W., 1998)'
_computing_data_collection 'COLLECT (Hooft, R.W.W., 1998)'
_computing_data_reduction 'DENZO (Otwinowski & Minor, 1997) & COLLECT (Hooft, R.W.W., 1998)'
_computing_molecular_graphics 'CAMERON (Watkin, et al., 1993)'
_computing_publication_material 'WINGX (Farrugia, 1998)'
_computing_structure_refinement 'SHELXL-97 (Sheldrick, 2008)'
_computing_structure_solution 'SHELXS-97 (Sheldrick, 1997)'
_diffrn_ambient_temperature 120(2)
_diffrn_detector_area_resol_mean 9.091
_diffrn_measured_fraction_theta_full 0.980
_diffrn_measured_fraction_theta_max 0.980
_diffrn_measurement_device_type 'Bruker-Nonius CCD camera on \k-goniostat'
_diffrn_measurement_method '\f & \w scans to fill the asymmetric unit'
_diffrn_radiation_monochromator '10cm confocal mirrors'
_diffrn_radiation_source 'Bruker Nonius FR591 Rotating Anode'
_diffrn_radiation_type MoK\a
_diffrn_radiation_wavelength 0.71073
_diffrn_reflns_av_R_equivalents 0.1581
_diffrn_reflns_av_sigmaI/netI 0.1291
_diffrn_reflns_limit_h_max 12
_diffrn_reflns_limit_h_min -12
_diffrn_reflns_limit_k_max 32
_diffrn_reflns_limit_k_min -32
_diffrn_reflns_limit_l_max 22
_diffrn_reflns_limit_l_min -22
_diffrn_reflns_number 52306
_diffrn_reflns_theta_full 25.03
_diffrn_reflns_theta_max 25.03
_diffrn_reflns_theta_min 2.94
_diffrn_standards_number 0
_exptl_absorpt_coefficient_mu 0.794
_exptl_absorpt_correction_T_max 0.9766
_exptl_absorpt_correction_T_min 0.8902
_exptl_absorpt_correction_type multi-scan
_exptl_absorpt_process_details
;
SADABS V2.10 (Sheldrick, G.M., 2003)
;
_exptl_crystal_colour Colourless
_exptl_crystal_density_diffrn 1.205
_exptl_crystal_density_method 'not measured'
_exptl_crystal_description Slab
_exptl_crystal_F_000 2152
_exptl_crystal_size_max 0.15
_exptl_crystal_size_mid 0.15
_exptl_crystal_size_min 0.03
_refine_diff_density_max 0.744
_refine_diff_density_min -0.666
_refine_diff_density_rms 0.106
_refine_ls_extinction_method none
_refine_ls_goodness_of_fit_ref 1.109
_refine_ls_hydrogen_treatment constr
_refine_ls_matrix_type full
_refine_ls_number_parameters 700
_refine_ls_number_reflns 9769
_refine_ls_number_restraints 587
_refine_ls_restrained_S_all 1.144
_refine_ls_R_factor_all 0.1983
_refine_ls_R_factor_gt 0.1243
_refine_ls_shift/su_max 0.000
_refine_ls_shift/su_mean 0.000
_refine_ls_structure_factor_coef Fsqd
_refine_ls_weighting_details 'calc w=1/[\s^2^(Fo^2^)+(0.0000P)^2^+48.6013P] where P=(Fo^2^+2Fc^2^)/3'
_refine_ls_weighting_scheme calc
_refine_ls_wR_factor_gt 0.2127
_refine_ls_wR_factor_ref 0.2467
_reflns_number_gt 5940
_reflns_number_total 9769
_reflns_threshold_expression >2\s(I)
_cod_data_source_file c0ob00128g.txt
_cod_data_source_block 2009sot1154
_cod_depositor_comments
;
The following automatic conversions were performed:

'_symmetry_cell_setting' value 'Monoclinic' changed to 'monoclinic'
according to /home/saulius/struct/CIF-dictionaries/cif_core.dic
dictionary named 'cif_core.dic' version 2.4.2 from 2011-04-26.

Automatic conversion script
Id: cif_fix_values 1891 2012-01-12 08:04:46Z andrius 
;
_cod_original_sg_symbol_H-M P2(1)/m
_cod_database_code 7153441

loop_
_symmetry_equiv_pos_as_xyz
'x, y, z'
'-x, y+1/2, -z'
'-x, -y, -z'
'x, -y-1/2, z'

loop_
_atom_site_label
_atom_site_type_symbol
_atom_site_fract_x
_atom_site_fract_y
_atom_site_fract_z
_atom_site_U_iso_or_equiv
_atom_site_adp_type
_atom_site_occupancy
_atom_site_symmetry_multiplicity
_atom_site_calc_flag
_atom_site_refinement_flags
_atom_site_disorder_assembly
_atom_site_disorder_group
Br1 Br -0.01757(6) 0.52979(2) 0.23760(3) 0.03982(16) Uani 1 1 d . . .
N1 N 0.2014(5) 0.52498(19) 0.1104(2) 0.0421(14) Uani 1 1 d . . .
H1 H 0.1467 0.5270 0.1434 0.051 Uiso 1 1 calc R . .
N2 N 0.2537(4) 0.59765(17) 0.2527(2) 0.0327(13) Uani 1 1 d . . .
H2 H 0.1802 0.5826 0.2479 0.039 Uiso 1 1 calc R . .
N3 N 0.2244(5) 0.49951(18) 0.3535(2) 0.0362(13) Uani 1 1 d . . .
H3 H 0.1728 0.5062 0.3174 0.043 Uiso 1 1 calc R . .
N4 N 0.1641(5) 0.42781(18) 0.2152(2) 0.0396(14) Uani 1 1 d . . .
H4 H 0.1123 0.4526 0.2220 0.047 Uiso 1 1 calc R . .
N5 N -0.1628(5) 0.6161(2) 0.4318(3) 0.0474(15) Uani 1 1 d . . .
N6 N -0.2765(5) 0.6003(2) 0.4075(3) 0.0513(16) Uani 1 1 d . . .
N7 N -0.2655(5) 0.5527(2) 0.3925(3) 0.0470(16) Uani 1 1 d . . .
N8 N -0.3804(5) 0.4504(2) 0.1496(2) 0.0501(16) Uani 1 1 d . . .
N9 N -0.4092(6) 0.4045(2) 0.1323(3) 0.0581(18) Uani 1 1 d . . .
N10 N -0.3033(6) 0.3828(2) 0.1126(3) 0.0563(17) Uani 1 1 d . . .
C1 C 0.2218(6) 0.4830(2) 0.0716(3) 0.0411(17) Uani 1 1 d U . .
C2 C 0.3124(6) 0.4963(3) 0.0267(3) 0.0467(18) Uani 1 1 d U . .
H2A H 0.3461 0.4752 -0.0073 0.056 Uiso 1 1 calc R . .
C3 C 0.3479(6) 0.5450(2) 0.0382(3) 0.0478(18) Uani 1 1 d U . .
H3A H 0.4098 0.5627 0.0141 0.057 Uiso 1 1 calc R . .
C4 C 0.2774(6) 0.5630(2) 0.0909(3) 0.0394(16) Uani 1 1 d U . .
C5 C 0.3496(7) 0.6496(3) 0.0794(3) 0.057(2) Uani 1 1 d U . .
H5A H 0.4389 0.6400 0.0835 0.086 Uiso 1 1 calc R . .
H5B H 0.3401 0.6833 0.0969 0.086 Uiso 1 1 calc R . .
H5C H 0.3197 0.6482 0.0303 0.086 Uiso 1 1 calc R . .
C6 C 0.2714(6) 0.6140(2) 0.1223(3) 0.0452(18) Uani 1 1 d U . .
C7 C 0.1323(6) 0.6328(2) 0.1181(3) 0.0485(18) Uani 1 1 d U . .
H7A H 0.1003 0.6329 0.0693 0.073 Uiso 1 1 calc R . .
H7B H 0.1292 0.6664 0.1369 0.073 Uiso 1 1 calc R . .
H7C H 0.0799 0.6110 0.1454 0.073 Uiso 1 1 calc R . .
C8 C 0.3210(6) 0.6163(2) 0.1979(3) 0.0454(18) Uani 1 1 d U . .
C9 C 0.4283(6) 0.6362(2) 0.2277(3) 0.0501(19) Uani 1 1 d U . .
H9 H 0.4936 0.6516 0.2033 0.060 Uiso 1 1 calc R . .
C10 C 0.4271(7) 0.6301(3) 0.3008(3) 0.0517(19) Uani 1 1 d U . .
H10 H 0.4908 0.6410 0.3338 0.062 Uiso 1 1 calc R . .
C11 C 0.3193(6) 0.6061(2) 0.3158(3) 0.0347(15) Uani 1 1 d U . .
C12 C 0.3400(6) 0.6172(2) 0.4440(3) 0.0451(18) Uani 1 1 d U . .
H12A H 0.3094 0.6065 0.4889 0.068 Uiso 1 1 calc R . .
H12B H 0.3259 0.6528 0.4384 0.068 Uiso 1 1 calc R . .
H12C H 0.4306 0.6102 0.4425 0.068 Uiso 1 1 calc R . .
C13 C 0.2682(5) 0.5894(2) 0.3846(3) 0.0344(15) Uani 1 1 d U . .
C14 C 0.1231(6) 0.6025(2) 0.3855(3) 0.0407(17) Uani 1 1 d U . .
H14A H 0.1138 0.6388 0.3826 0.049 Uiso 1 1 calc R . .
H14B H 0.0798 0.5883 0.3433 0.049 Uiso 1 1 calc R . .
C15 C 0.2856(5) 0.5350(2) 0.3950(3) 0.0323(14) Uani 1 1 d U . .
C16 C 0.3558(6) 0.5091(2) 0.4449(3) 0.0382(16) Uani 1 1 d U . .
H16 H 0.4074 0.5232 0.4815 0.046 Uiso 1 1 calc R . .
C17 C 0.3384(6) 0.4582(2) 0.4325(3) 0.0405(17) Uani 1 1 d U . .
H17 H 0.3778 0.4322 0.4587 0.049 Uiso 1 1 calc R . .
C18 C 0.2548(5) 0.4527(2) 0.3761(3) 0.0332(15) Uani 1 1 d U . .
C19 C 0.0509(6) 0.4094(2) 0.3518(3) 0.0442(17) Uani 1 1 d U . .
H19A H 0.0322 0.4146 0.4008 0.066 Uiso 1 1 calc R . .
H19B H 0.0122 0.3784 0.3353 0.066 Uiso 1 1 calc R . .
H19C H 0.0166 0.4368 0.3236 0.066 Uiso 1 1 calc R . .
C20 C 0.1959(6) 0.4067(2) 0.3451(3) 0.0415(17) Uani 1 1 d U . .
C21 C 0.2454(6) 0.3616(2) 0.3850(3) 0.0468(18) Uani 1 1 d U . .
H21A H 0.3372 0.3593 0.3812 0.070 Uiso 1 1 calc R . .
H21B H 0.2051 0.3319 0.3653 0.070 Uiso 1 1 calc R . .
H21C H 0.2260 0.3647 0.4342 0.070 Uiso 1 1 calc R . .
C22 C 0.2231(6) 0.3998(2) 0.2675(3) 0.0398(16) Uani 1 1 d U . .
C23 C 0.2949(6) 0.3658(2) 0.2355(3) 0.0442(18) Uani 1 1 d U . .
H23 H 0.3461 0.3413 0.2581 0.053 Uiso 1 1 calc R . .
C24 C 0.2800(7) 0.3734(2) 0.1632(3) 0.0511(19) Uani 1 1 d U . .
H24 H 0.3207 0.3549 0.1287 0.061 Uiso 1 1 calc R . .
C25 C 0.1986(6) 0.4111(2) 0.1503(3) 0.0378(16) Uani 1 1 d U . .
C26 C 0.0060(6) 0.4473(2) 0.0849(3) 0.0424(17) Uani 1 1 d U . .
H26A H -0.0073 0.4726 0.1209 0.051 Uiso 1 1 calc R . .
H26B H -0.0230 0.4613 0.0393 0.051 Uiso 1 1 calc R . .
C27 C 0.1504(6) 0.4362(3) 0.0833(3) 0.0453(18) Uani 1 1 d U . .
C28 C 0.1756(7) 0.4011(3) 0.0223(3) 0.056(2) Uani 1 1 d U . .
H28A H 0.1431 0.4159 -0.0215 0.084 Uiso 1 1 calc R . .
H28B H 0.1330 0.3695 0.0296 0.084 Uiso 1 1 calc R . .
H28C H 0.2668 0.3955 0.0202 0.084 Uiso 1 1 calc R . .
C29 C 0.0563(6) 0.5841(3) 0.4498(3) 0.0464(18) Uani 1 1 d U . .
H29A H 0.0938 0.5524 0.4657 0.056 Uiso 1 1 calc R . .
H29B H 0.0683 0.6083 0.4882 0.056 Uiso 1 1 calc R . .
C30 C -0.0822(6) 0.5774(2) 0.4323(3) 0.0387(16) Uani 1 1 d U . .
C31 C -0.1460(6) 0.5373(3) 0.4073(3) 0.0485(18) Uani 1 1 d U . .
H31 H -0.1135 0.5050 0.4014 0.058 Uiso 1 1 calc R . .
C32 C -0.3731(6) 0.5252(3) 0.3614(3) 0.0478(18) Uani 1 1 d U . .
H32A H -0.4516 0.5441 0.3678 0.057 Uiso 1 1 calc R . .
H32B H -0.3804 0.4933 0.3860 0.057 Uiso 1 1 calc R . .
C33 C -0.3603(6) 0.5155(3) 0.2840(3) 0.0487(19) Uani 1 1 d U . .
H33A H -0.2863 0.4940 0.2775 0.058 Uiso 1 1 calc R . .
H33B H -0.3460 0.5471 0.2597 0.058 Uiso 1 1 calc R . .
C34 C -0.4793(6) 0.4907(3) 0.2522(3) 0.0534(19) Uani 1 1 d U . .
H34A H -0.4888 0.4580 0.2740 0.064 Uiso 1 1 calc R . .
H34B H -0.5538 0.5108 0.2633 0.064 Uiso 1 1 calc R . .
C35 C -0.4780(7) 0.4842(3) 0.1733(4) 0.060(2) Uani 1 1 d U . .
H35A H -0.5618 0.4719 0.1561 0.073 Uiso 1 1 calc R . .
H35B H -0.4652 0.5169 0.1518 0.073 Uiso 1 1 calc R . .
C36 C -0.2557(7) 0.4600(3) 0.1411(3) 0.0519(19) Uani 1 1 d U . .
H36 H -0.2122 0.4903 0.1493 0.062 Uiso 1 1 calc R . .
C37 C -0.2073(6) 0.4166(2) 0.1181(3) 0.0450(18) Uani 1 1 d U . .
C38 C -0.0760(6) 0.4023(2) 0.1000(3) 0.0494(19) Uani 1 1 d U . .
H38A H -0.0808 0.3806 0.0585 0.059 Uiso 1 1 calc R . .
H38B H -0.0358 0.3834 0.1392 0.059 Uiso 1 1 calc R . .
N11 N 0.6873(6) 0.2500 0.1742(3) 0.041(2) Uani 1 2 d SD . .
C39 C 0.5825(9) 0.2307(4) 0.1291(5) 0.047(3) Uani 0.50 1 d PDU A .
H39A H 0.6061 0.1963 0.1186 0.056 Uiso 0.50 1 calc PR . .
H39B H 0.5095 0.2286 0.1593 0.056 Uiso 0.50 1 calc PR . .
C40 C 0.5339(9) 0.2500 0.0660(5) 0.105(4) Uani 1 2 d SDU . .
H40A H 0.5883 0.2355 0.0309 0.126 Uiso 0.50 1 calc PR A .
H40B H 0.5571 0.2854 0.0685 0.126 Uiso 0.50 1 calc PR . .
C41 C 0.4130(9) 0.2500 0.0330(5) 0.091(4) Uani 1 2 d SDU A .
H41A H 0.3559 0.2616 0.0690 0.109 Uiso 0.50 1 calc PR . .
H41B H 0.3922 0.2148 0.0251 0.109 Uiso 0.50 1 calc PR . .
C42 C 0.3706(16) 0.2743(6) -0.0291(6) 0.105(5) Uani 0.50 1 d PDU . .
H42A H 0.3593 0.3095 -0.0197 0.158 Uiso 0.50 1 calc PR A .
H42B H 0.2898 0.2600 -0.0461 0.158 Uiso 0.50 1 calc PR . .
H42C H 0.4333 0.2701 -0.0646 0.158 Uiso 0.50 1 calc PR . .
C43 C 0.7873(8) 0.2768(3) 0.1342(4) 0.037(3) Uani 0.50 1 d PDU A .
H43A H 0.7462 0.3057 0.1110 0.045 Uiso 0.50 1 calc PR . .
H43B H 0.8514 0.2898 0.1687 0.045 Uiso 0.50 1 calc PR . .
C44 C 0.8535(7) 0.2500 0.0819(4) 0.068(3) Uani 1 2 d SDU . .
H44A H 0.8973 0.2220 0.1058 0.081 Uiso 0.50 1 calc PR A .
H44B H 0.7886 0.2357 0.0490 0.081 Uiso 0.50 1 calc PR . .
C45 C 0.9447(8) 0.2745(4) 0.0408(5) 0.054(4) Uani 0.50 1 d PDU A .
H45A H 1.0081 0.2892 0.0743 0.065 Uiso 0.50 1 calc PR . .
H45B H 0.8999 0.3024 0.0173 0.065 Uiso 0.50 1 calc PR . .
C46 C 1.0146(10) 0.2500 -0.0117(5) 0.110(4) Uani 1 2 d SDU . .
H46A H 1.0675 0.2241 0.0101 0.165 Uiso 0.50 1 calc PR A .
H46B H 1.0684 0.2740 -0.0343 0.165 Uiso 0.50 1 calc PR . .
H46C H 0.9555 0.2353 -0.0466 0.165 Uiso 0.50 1 calc PR . .
C47A C 0.7461(10) 0.2145(3) 0.2213(5) 0.044(2) Uani 0.50 1 d PDU A 1
H47A H 0.7944 0.1922 0.1916 0.053 Uiso 0.50 1 calc PR A 1
H47B H 0.8098 0.2333 0.2499 0.053 Uiso 0.50 1 calc PR A 1
C48A C 0.6853(7) 0.1832(2) 0.2689(4) 0.082(2) Uani 0.50 1 d PDU A 1
H48A H 0.6520 0.2056 0.3043 0.099 Uiso 0.50 1 calc PR A 1
H48B H 0.6105 0.1699 0.2423 0.099 Uiso 0.50 1 calc PR A 1
C49A C 0.7352(12) 0.1437(4) 0.3062(5) 0.062(3) Uani 0.50 1 d PDU A 1
H49A H 0.8189 0.1554 0.3245 0.074 Uiso 0.50 1 calc PR A 1
H49B H 0.7528 0.1187 0.2703 0.074 Uiso 0.50 1 calc PR A 1
C50A C 0.6865(9) 0.1158(3) 0.3623(4) 0.104(3) Uani 0.50 1 d PDU A 1
H50A H 0.7108 0.1317 0.4068 0.156 Uiso 0.50 1 d PR A 1
H50B H 0.7209 0.0823 0.3618 0.156 Uiso 0.50 1 d PR A 1
H50C H 0.5941 0.1144 0.3566 0.156 Uiso 0.50 1 d PR A 1
C47B C 0.6261(11) 0.2084(4) 0.2139(5) 0.044(2) Uani 0.50 1 d PDU A 2
H47C H 0.5473 0.2222 0.2318 0.053 Uiso 0.50 1 calc PR A 2
H47D H 0.6000 0.1832 0.1788 0.053 Uiso 0.50 1 calc PR A 2
C48B C 0.6853(7) 0.1832(2) 0.2689(4) 0.082(2) Uani 0.50 1 d PDU A 2
H48C H 0.7163 0.2089 0.3021 0.099 Uiso 0.50 1 calc PR A 2
H48D H 0.7616 0.1683 0.2497 0.099 Uiso 0.50 1 calc PR A 2
C49B C 0.6331(12) 0.1460(4) 0.3104(6) 0.062(3) Uani 0.50 1 d PDU A 2
H49C H 0.5624 0.1626 0.3328 0.074 Uiso 0.50 1 calc PR A 2
H49D H 0.5931 0.1228 0.2763 0.074 Uiso 0.50 1 calc PR A 2
C50B C 0.6865(9) 0.1158(3) 0.3623(4) 0.104(3) Uani 0.50 1 d PDU A 2
H50D H 0.7109 0.0843 0.3419 0.156 Uiso 0.50 1 calc PR A 2
H50E H 0.6248 0.1099 0.3978 0.156 Uiso 0.50 1 calc PR A 2
H50F H 0.7614 0.1319 0.3838 0.156 Uiso 0.50 1 calc PR A 2
N12 N 0.1846(6) 0.2500 0.6469(3) 0.044(2) Uani 1 2 d SD . .
C51 C 0.0805(10) 0.2759(4) 0.6004(5) 0.040(3) Uani 0.50 1 d PDU B .
H51A H 0.0122 0.2860 0.6308 0.048 Uiso 0.50 1 calc PR . .
H51B H 0.1174 0.3065 0.5818 0.048 Uiso 0.50 1 calc PR . .
C52 C 0.0252(9) 0.2500 0.5444(4) 0.071(3) Uani 1 2 d SDU . .
H52A H 0.0891 0.2585 0.5104 0.085 Uiso 0.50 1 calc PR B .
H52B H 0.0511 0.2167 0.5607 0.085 Uiso 0.50 1 calc PR . .
C53 C -0.0681(10) 0.2347(4) 0.4961(5) 0.055(4) Uani 0.50 1 d PDU B .
H53A H -0.1407 0.2243 0.5232 0.066 Uiso 0.50 1 calc PR . .
H53B H -0.0356 0.2046 0.4741 0.066 Uiso 0.50 1 calc PR . .
C54 C -0.1201(14) 0.2657(5) 0.4393(6) 0.089(5) Uani 0.50 1 d PDU . .
H54A H -0.1767 0.2905 0.4581 0.134 Uiso 0.50 1 calc PR B .
H54B H -0.1676 0.2451 0.4052 0.134 Uiso 0.50 1 calc PR . .
H54C H -0.0510 0.2823 0.4165 0.134 Uiso 0.50 1 calc PR . .
C55 C 0.2923(9) 0.2355(3) 0.6052(4) 0.036(3) Uani 0.50 1 d PDU B .
H55A H 0.3641 0.2293 0.6390 0.043 Uiso 0.50 1 calc PR . .
H55B H 0.2696 0.2032 0.5841 0.043 Uiso 0.50 1 calc PR . .
C56 C 0.3428(9) 0.2653(4) 0.5493(5) 0.052(4) Uani 0.50 1 d PDU . .
H56A H 0.2756 0.2681 0.5118 0.062 Uiso 0.50 1 calc PR B .
H56B H 0.3580 0.2989 0.5680 0.062 Uiso 0.50 1 calc PR . .
C57 C 0.4538(9) 0.2500 0.5182(5) 0.079(3) Uani 1 2 d SDU B .
H57A H 0.4873 0.2248 0.5516 0.095 Uiso 0.50 1 calc PR . .
H57B H 0.5097 0.2789 0.5260 0.095 Uiso 0.50 1 calc PR . .
C58 C 0.4938(13) 0.2316(5) 0.4539(5) 0.070(4) Uani 0.50 1 d PDU . .
H58A H 0.5203 0.1972 0.4597 0.105 Uiso 0.50 1 calc PR B .
H58B H 0.5649 0.2513 0.4387 0.105 Uiso 1 2 calc SR . .
H58C H 0.4237 0.2336 0.4187 0.105 Uiso 0.50 1 calc PR . .
C59A C 0.2276(10) 0.2039(4) 0.6896(5) 0.045(2) Uani 0.50 1 d PDU B 3
H59A H 0.2642 0.1805 0.6566 0.054 Uiso 0.50 1 calc PR B 3
H59B H 0.2976 0.2146 0.7222 0.054 Uiso 0.50 1 calc PR B 3
C60A C 0.1396(10) 0.1760(4) 0.7304(5) 0.046(2) Uani 0.50 1 d PDU B 3
H60A H 0.0757 0.1995 0.7465 0.055 Uiso 0.50 1 calc PR B 3
H60B H 0.0946 0.1527 0.6982 0.055 Uiso 0.50 1 calc PR B 3
C61A C 0.1835(8) 0.1495(3) 0.7874(4) 0.092(3) Uani 0.50 1 d PDU B 3
H61A H 0.2416 0.1242 0.7700 0.110 Uiso 0.50 1 calc PR B 3
H61B H 0.1100 0.1315 0.8048 0.110 Uiso 0.50 1 calc PR B 3
C62A C 0.2497(12) 0.1726(5) 0.8495(5) 0.059(3) Uani 0.50 1 d PDU B 3
H62A H 0.1907 0.1939 0.8733 0.089 Uiso 0.50 1 calc PR B 3
H62B H 0.3211 0.1923 0.8345 0.089 Uiso 0.50 1 calc PR B 3
H62C H 0.2809 0.1467 0.8816 0.089 Uiso 0.50 1 calc PR B 3
C59B C 0.1309(10) 0.2136(4) 0.6914(5) 0.045(2) Uani 0.50 1 d PDU B 4
H59C H 0.1004 0.1858 0.6616 0.054 Uiso 0.50 1 calc PR B 4
H59D H 0.0559 0.2284 0.7120 0.054 Uiso 0.50 1 calc PR B 4
C60B C 0.2109(11) 0.1932(4) 0.7481(5) 0.046(2) Uani 0.50 1 d PDU B 4
H60C H 0.2944 0.1874 0.7286 0.055 Uiso 0.50 1 calc PR B 4
H60D H 0.2232 0.2200 0.7827 0.055 Uiso 0.50 1 calc PR B 4
C61B C 0.1835(8) 0.1495(3) 0.7874(4) 0.092(3) Uani 0.50 1 d PDU B 4
H61C H 0.0921 0.1525 0.7953 0.110 Uiso 0.50 1 calc PR B 4
H61D H 0.1901 0.1225 0.7530 0.110 Uiso 0.50 1 calc PR B 4
C62B C 0.2325(13) 0.1292(5) 0.8483(5) 0.059(3) Uani 0.50 1 d PDU B 4
H62D H 0.3145 0.1141 0.8401 0.089 Uiso 0.50 1 calc PR B 4
H62E H 0.1745 0.1040 0.8645 0.089 Uiso 0.50 1 calc PR B 4
H62F H 0.2435 0.1550 0.8838 0.089 Uiso 0.50 1 calc PR B 4
C63 C 0.1317(11) 0.2500 0.2316(7) 0.088(4) Uani 1 2 d SDU . .
H63A H 0.0862 0.2788 0.2484 0.132 Uiso 0.50 1 calc PR . .
H63B H 0.1568 0.2561 0.1839 0.132 Uiso 0.50 1 calc PR . .
H63C H 0.2073 0.2441 0.2620 0.132 Uiso 0.50 1 calc PR . .
O1 O 0.0543(9) 0.2092(4) 0.2323(6) 0.078(4) Uani 0.50 1 d PD . .
H1A H 0.0264 0.2058 0.2723 0.117 Uiso 0.50 1 calc PR . .
C64 C 0.7408(13) 0.2500 0.7271(8) 0.131(5) Uani 1 2 d SDU . .
H64A H 0.7207 0.2420 0.7751 0.197 Uiso 0.50 1 calc PR . .
H64B H 0.6633 0.2493 0.6971 0.197 Uiso 1 2 calc SR . .
H64C H 0.7786 0.2830 0.7258 0.197 Uiso 0.50 1 calc PR . .
O2 O 0.8192(10) 0.2183(4) 0.7052(6) 0.086(4) Uani 0.50 1 d PD . .
H2B H 0.8378 0.2255 0.6644 0.129 Uiso 0.50 1 calc PR . .

loop_
_atom_site_aniso_label
_atom_site_aniso_U_11
_atom_site_aniso_U_22
_atom_site_aniso_U_33
_atom_site_aniso_U_23
_atom_site_aniso_U_13
_atom_site_aniso_U_12
Br1 0.0422(3) 0.0431(3) 0.0336(3) 0.0003(3) -0.0034(2) -0.0018(3)
N1 0.055(3) 0.049(3) 0.023(2) 0.007(2) 0.002(2) 0.000(3)
N2 0.029(3) 0.032(3) 0.037(3) 0.003(2) 0.004(2) -0.007(2)
N3 0.046(3) 0.041(3) 0.022(2) 0.002(2) 0.001(2) 0.002(3)
N4 0.056(3) 0.036(3) 0.027(2) -0.004(2) 0.003(2) 0.001(3)
N5 0.036(3) 0.059(3) 0.046(3) -0.018(3) -0.002(2) 0.006(3)
N6 0.056(4) 0.063(4) 0.035(3) -0.005(3) 0.004(3) 0.001(3)
N7 0.039(3) 0.064(4) 0.039(3) -0.003(3) 0.007(2) 0.002(3)
N8 0.058(3) 0.059(3) 0.031(3) 0.009(3) -0.010(3) -0.022(3)
N9 0.076(4) 0.052(4) 0.046(3) 0.003(3) -0.001(3) -0.024(3)
N10 0.074(4) 0.051(3) 0.044(3) 0.004(3) 0.002(3) -0.011(3)
C1 0.046(3) 0.046(4) 0.030(3) 0.003(3) -0.002(3) -0.009(3)
C2 0.048(4) 0.061(4) 0.031(3) 0.010(3) 0.003(3) -0.004(3)
C3 0.044(3) 0.061(4) 0.039(3) 0.020(3) 0.003(3) -0.008(3)
C4 0.044(3) 0.045(3) 0.028(3) 0.010(3) -0.005(3) -0.012(3)
C5 0.075(4) 0.057(4) 0.039(3) 0.008(3) -0.006(3) -0.015(4)
C6 0.053(4) 0.049(3) 0.033(3) 0.013(3) -0.003(3) -0.011(3)
C7 0.058(4) 0.048(4) 0.040(3) 0.011(3) -0.004(3) -0.007(3)
C8 0.051(4) 0.046(3) 0.040(3) 0.005(3) 0.002(3) -0.011(3)
C9 0.052(4) 0.052(4) 0.046(3) 0.009(3) -0.001(3) -0.019(3)
C10 0.055(4) 0.056(4) 0.043(3) 0.005(3) -0.005(3) -0.015(3)
C11 0.038(3) 0.035(3) 0.030(3) -0.002(2) -0.007(2) 0.007(3)
C12 0.056(4) 0.043(3) 0.035(3) -0.007(3) -0.002(3) 0.001(3)
C13 0.037(3) 0.039(3) 0.026(3) -0.004(2) -0.002(2) 0.000(3)
C14 0.040(3) 0.045(3) 0.037(3) -0.011(3) 0.000(3) 0.006(3)
C15 0.036(3) 0.039(3) 0.023(3) -0.002(2) 0.007(2) -0.002(3)
C16 0.038(3) 0.056(4) 0.021(3) 0.007(3) 0.003(2) -0.005(3)
C17 0.041(3) 0.048(4) 0.032(3) 0.012(3) 0.001(3) 0.008(3)
C18 0.036(3) 0.038(3) 0.025(3) 0.003(2) 0.001(2) 0.005(3)
C19 0.056(4) 0.046(3) 0.032(3) -0.001(3) 0.009(3) -0.006(3)
C20 0.053(4) 0.039(3) 0.033(3) 0.003(3) -0.001(3) 0.008(3)
C21 0.063(4) 0.041(3) 0.036(3) 0.012(3) -0.002(3) 0.003(3)
C22 0.046(3) 0.041(3) 0.032(3) 0.004(3) 0.004(3) -0.007(3)
C23 0.048(4) 0.046(3) 0.038(3) 0.000(3) -0.002(3) 0.001(3)
C24 0.064(4) 0.049(4) 0.041(3) -0.009(3) 0.012(3) 0.003(3)
C25 0.048(3) 0.032(3) 0.034(3) -0.003(3) 0.005(3) -0.006(3)
C26 0.054(4) 0.042(3) 0.029(3) 0.000(3) -0.009(3) -0.010(3)
C27 0.050(4) 0.058(4) 0.029(3) -0.006(3) 0.002(3) 0.000(3)
C28 0.071(4) 0.060(4) 0.036(3) -0.012(3) -0.001(3) -0.010(4)
C29 0.048(4) 0.055(4) 0.036(3) -0.013(3) -0.001(3) 0.004(3)
C30 0.036(3) 0.053(4) 0.027(3) -0.002(3) 0.004(2) 0.003(3)
C31 0.049(4) 0.054(4) 0.043(3) 0.007(3) 0.013(3) 0.008(3)
C32 0.041(3) 0.055(4) 0.049(3) 0.002(3) 0.007(3) -0.005(3)
C33 0.048(4) 0.053(4) 0.044(3) 0.006(3) -0.002(3) 0.000(3)
C34 0.046(4) 0.062(4) 0.052(4) 0.005(3) -0.008(3) -0.005(3)
C35 0.057(4) 0.063(4) 0.059(4) 0.004(3) -0.017(3) -0.006(3)
C36 0.060(4) 0.053(4) 0.041(3) 0.005(3) -0.010(3) -0.014(3)
C37 0.064(4) 0.044(3) 0.027(3) 0.009(3) 0.000(3) -0.014(3)
C38 0.069(4) 0.042(3) 0.037(3) 0.006(3) -0.002(3) -0.006(3)
N11 0.046(4) 0.031(4) 0.047(4) 0.000 0.002(4) 0.000
C39 0.044(6) 0.048(6) 0.050(5) 0.010(4) 0.011(5) -0.005(4)
C40 0.088(7) 0.135(7) 0.092(7) 0.000 0.014(6) 0.000
C41 0.081(6) 0.105(7) 0.085(6) 0.000 -0.015(5) 0.000
C42 0.104(8) 0.113(8) 0.098(8) 0.015(6) 0.009(6) -0.005(6)
C43 0.044(6) 0.036(5) 0.032(5) 0.006(4) 0.002(4) -0.002(5)
C44 0.062(6) 0.076(6) 0.065(5) 0.000 0.001(5) 0.000
C45 0.052(6) 0.061(6) 0.051(6) -0.002(5) 0.012(5) -0.009(5)
C46 0.117(7) 0.114(7) 0.101(7) 0.000 0.029(6) 0.000
C47A 0.046(4) 0.044(4) 0.043(4) -0.007(3) 0.006(4) 0.004(4)
C48A 0.101(5) 0.078(4) 0.067(4) -0.005(3) 0.006(4) -0.027(4)
C49A 0.068(5) 0.059(4) 0.057(4) 0.008(4) -0.007(4) 0.007(4)
C50A 0.119(5) 0.104(5) 0.088(5) 0.004(4) -0.002(4) -0.019(4)
C47B 0.046(4) 0.044(4) 0.043(4) -0.007(3) 0.006(4) 0.004(4)
C48B 0.101(5) 0.078(4) 0.067(4) -0.005(3) 0.006(4) -0.027(4)
C49B 0.068(5) 0.059(4) 0.057(4) 0.008(4) -0.007(4) 0.007(4)
C50B 0.119(5) 0.104(5) 0.088(5) 0.004(4) -0.002(4) -0.019(4)
N12 0.027(3) 0.062(5) 0.041(4) 0.000 -0.002(3) 0.000
C51 0.042(6) 0.033(5) 0.046(5) -0.004(5) 0.004(5) -0.005(5)
C52 0.059(6) 0.094(6) 0.059(5) 0.000 -0.004(5) 0.000
C53 0.060(6) 0.053(7) 0.051(6) 0.003(5) -0.015(5) -0.009(5)
C54 0.093(7) 0.092(9) 0.081(7) 0.006(6) -0.003(6) 0.004(6)
C55 0.045(5) 0.034(7) 0.030(5) 0.006(4) 0.009(4) 0.002(4)
C56 0.050(6) 0.057(7) 0.048(5) 0.012(5) 0.002(5) 0.008(5)
C57 0.068(6) 0.101(7) 0.069(6) 0.000 0.017(5) 0.000
C58 0.075(7) 0.071(7) 0.064(6) -0.007(5) 0.008(5) 0.002(5)
C59A 0.046(4) 0.041(4) 0.047(4) -0.002(3) 0.005(4) -0.010(4)
C60A 0.047(5) 0.044(4) 0.044(4) -0.001(3) -0.013(4) 0.005(4)
C61A 0.107(5) 0.083(4) 0.089(4) -0.004(4) 0.028(4) -0.021(4)
C62A 0.065(5) 0.056(4) 0.056(4) 0.006(4) 0.003(4) 0.009(4)
C59B 0.046(4) 0.041(4) 0.047(4) -0.002(3) 0.005(4) -0.010(4)
C60B 0.047(5) 0.044(4) 0.044(4) -0.001(3) -0.013(4) 0.005(4)
C61B 0.107(5) 0.083(4) 0.089(4) -0.004(4) 0.028(4) -0.021(4)
C62B 0.065(5) 0.056(4) 0.056(4) 0.006(4) 0.003(4) 0.009(4)
C63 0.086(6) 0.082(6) 0.096(6) 0.000 -0.004(5) 0.000
O1 0.048(6) 0.087(8) 0.097(8) 0.019(7) -0.022(6) -0.003(6)
C64 0.129(8) 0.132(8) 0.133(8) 0.000 0.006(6) 0.000
O2 0.081(7) 0.055(6) 0.127(9) -0.015(6) 0.053(7) -0.016(6)

loop_
_atom_type_symbol
_atom_type_description
_atom_type_scat_dispersion_real
_atom_type_scat_dispersion_imag
_atom_type_scat_source
C C 0.0033 0.0016 'International Tables Vol C Tables 4.2.6.8 and 6.1.1.4'
H H 0.0000 0.0000 'International Tables Vol C Tables 4.2.6.8 and 6.1.1.4'
Br Br -0.2901 2.4595 'International Tables Vol C Tables 4.2.6.8 and 6.1.1.4'
N N 0.0061 0.0033 'International Tables Vol C Tables 4.2.6.8 and 6.1.1.4'
O O 0.0106 0.0060 'International Tables Vol C Tables 4.2.6.8 and 6.1.1.4'

loop_
_geom_angle_atom_site_label_1
_geom_angle_atom_site_label_2
_geom_angle_atom_site_label_3
_geom_angle
_geom_angle_site_symmetry_1
_geom_angle_site_symmetry_3
C4 N1 C1 111.2(5) . .
C4 N1 H1 124.4 . .
C1 N1 H1 124.4 . .
C11 N2 C8 110.3(5) . .
C11 N2 H2 124.9 . .
C8 N2 H2 124.9 . .
C18 N3 C15 111.2(4) . .
C18 N3 H3 124.4 . .
C15 N3 H3 124.4 . .
C22 N4 C25 110.0(5) . .
C22 N4 H4 125.0 . .
C25 N4 H4 125.0 . .
N6 N5 C30 108.0(5) . .
N7 N6 N5 107.4(5) . .
N6 N7 C31 110.4(5) . .
N6 N7 C32 120.5(5) . .
C31 N7 C32 129.0(6) . .
N9 N8 C36 111.4(6) . .
N9 N8 C35 120.6(6) . .
C36 N8 C35 128.0(6) . .
N8 N9 N10 107.4(5) . .
N9 N10 C37 108.3(6) . .
C2 C1 N1 104.8(5) . .
C2 C1 C27 133.7(6) . .
N1 C1 C27 121.4(5) . .
C1 C2 C3 110.0(6) . .
C1 C2 H2A 125.0 . .
C3 C2 H2A 125.0 . .
C4 C3 C2 107.6(6) . .
C4 C3 H3A 126.2 . .
C2 C3 H3A 126.2 . .
N1 C4 C3 106.4(5) . .
N1 C4 C6 122.8(5) . .
C3 C4 C6 130.8(6) . .
C6 C5 H5A 109.5 . .
C6 C5 H5B 109.5 . .
H5A C5 H5B 109.5 . .
C6 C5 H5C 109.5 . .
H5A C5 H5C 109.5 . .
H5B C5 H5C 109.5 . .
C4 C6 C8 113.6(5) . .
C4 C6 C5 109.0(5) . .
C8 C6 C5 108.3(5) . .
C4 C6 C7 109.7(5) . .
C8 C6 C7 108.6(5) . .
C5 C6 C7 107.4(5) . .
C6 C7 H7A 109.5 . .
C6 C7 H7B 109.5 . .
H7A C7 H7B 109.5 . .
C6 C7 H7C 109.5 . .
H7A C7 H7C 109.5 . .
H7B C7 H7C 109.5 . .
C9 C8 N2 106.0(5) . .
C9 C8 C6 131.4(6) . .
N2 C8 C6 122.6(5) . .
C8 C9 C10 108.9(6) . .
C8 C9 H9 125.6 . .
C10 C9 H9 125.6 . .
C11 C10 C9 108.3(6) . .
C11 C10 H10 125.8 . .
C9 C10 H10 125.8 . .
C10 C11 N2 106.5(5) . .
C10 C11 C13 131.7(5) . .
N2 C11 C13 121.7(5) . .
C13 C12 H12A 109.5 . .
C13 C12 H12B 109.5 . .
H12A C12 H12B 109.5 . .
C13 C12 H12C 109.5 . .
H12A C12 H12C 109.5 . .
H12B C12 H12C 109.5 . .
C15 C13 C11 111.2(5) . .
C15 C13 C12 109.3(5) . .
C11 C13 C12 108.3(5) . .
C15 C13 C14 109.5(5) . .
C11 C13 C14 109.2(5) . .
C12 C13 C14 109.2(5) . .
C29 C14 C13 114.9(5) . .
C29 C14 H14A 108.5 . .
C13 C14 H14A 108.5 . .
C29 C14 H14B 108.5 . .
C13 C14 H14B 108.5 . .
H14A C14 H14B 107.5 . .
C16 C15 N3 105.5(5) . .
C16 C15 C13 130.8(5) . .
N3 C15 C13 123.6(5) . .
C15 C16 C17 108.7(5) . .
C15 C16 H16 125.7 . .
C17 C16 H16 125.7 . .
C18 C17 C16 108.2(5) . .
C18 C17 H17 125.9 . .
C16 C17 H17 125.9 . .
N3 C18 C17 106.3(5) . .
N3 C18 C20 123.7(5) . .
C17 C18 C20 129.8(5) . .
C20 C19 H19A 109.5 . .
C20 C19 H19B 109.5 . .
H19A C19 H19B 109.5 . .
C20 C19 H19C 109.5 . .
H19A C19 H19C 109.5 . .
H19B C19 H19C 109.5 . .
C18 C20 C21 109.9(5) . .
C18 C20 C22 112.8(5) . .
C21 C20 C22 108.2(5) . .
C18 C20 C19 108.8(5) . .
C21 C20 C19 108.4(5) . .
C22 C20 C19 108.6(5) . .
C20 C21 H21A 109.5 . .
C20 C21 H21B 109.5 . .
H21A C21 H21B 109.5 . .
C20 C21 H21C 109.5 . .
H21A C21 H21C 109.5 . .
H21B C21 H21C 109.5 . .
C23 C22 N4 106.7(5) . .
C23 C22 C20 130.7(6) . .
N4 C22 C20 122.4(5) . .
C22 C23 C24 108.0(6) . .
C22 C23 H23 126.0 . .
C24 C23 H23 126.0 . .
C25 C24 C23 109.3(6) . .
C25 C24 H24 125.4 . .
C23 C24 H24 125.4 . .
C24 C25 N4 106.1(5) . .
C24 C25 C27 132.7(6) . .
N4 C25 C27 121.2(5) . .
C38 C26 C27 114.6(5) . .
C38 C26 H26A 108.6 . .
C27 C26 H26A 108.6 . .
C38 C26 H26B 108.6 . .
C27 C26 H26B 108.6 . .
H26A C26 H26B 107.6 . .
C1 C27 C25 110.8(5) . .
C1 C27 C28 107.5(5) . .
C25 C27 C28 107.5(5) . .
C1 C27 C26 110.0(5) . .
C25 C27 C26 111.0(5) . .
C28 C27 C26 109.8(5) . .
C27 C28 H28A 109.5 . .
C27 C28 H28B 109.5 . .
H28A C28 H28B 109.5 . .
C27 C28 H28C 109.5 . .
H28A C28 H28C 109.5 . .
H28B C28 H28C 109.5 . .
C30 C29 C14 110.0(5) . .
C30 C29 H29A 109.7 . .
C14 C29 H29A 109.7 . .
C30 C29 H29B 109.7 . .
C14 C29 H29B 109.7 . .
H29A C29 H29B 108.2 . .
N5 C30 C31 108.4(5) . .
N5 C30 C29 121.1(6) . .
C31 C30 C29 130.0(6) . .
N7 C31 C30 105.7(6) . .
N7 C31 H31 127.1 . .
C30 C31 H31 127.1 . .
N7 C32 C33 112.5(5) . .
N7 C32 H32A 109.1 . .
C33 C32 H32A 109.1 . .
N7 C32 H32B 109.1 . .
C33 C32 H32B 109.1 . .
H32A C32 H32B 107.8 . .
C32 C33 C34 110.8(5) . .
C32 C33 H33A 109.5 . .
C34 C33 H33A 109.5 . .
C32 C33 H33B 109.5 . .
C34 C33 H33B 109.5 . .
H33A C33 H33B 108.1 . .
C35 C34 C33 113.6(6) . .
C35 C34 H34A 108.9 . .
C33 C34 H34A 108.9 . .
C35 C34 H34B 108.9 . .
C33 C34 H34B 108.9 . .
H34A C34 H34B 107.7 . .
N8 C35 C34 114.8(6) . .
N8 C35 H35A 108.6 . .
C34 C35 H35A 108.6 . .
N8 C35 H35B 108.6 . .
C34 C35 H35B 108.6 . .
H35A C35 H35B 107.5 . .
N8 C36 C37 104.7(6) . .
N8 C36 H36 127.7 . .
C37 C36 H36 127.7 . .
C36 C37 N10 108.2(6) . .
C36 C37 C38 131.5(6) . .
N10 C37 C38 120.3(6) . .
C37 C38 C26 112.3(5) . .
C37 C38 H38A 109.1 . .
C26 C38 H38A 109.1 . .
C37 C38 H38B 109.1 . .
C26 C38 H38B 109.1 . .
H38A C38 H38B 107.9 . .
C47A N11 C47A 83.8(9) 4_565 .
C47A N11 C39 153.9(7) 4_565 .
C47A N11 C39 115.1(6) . .
C47A N11 C39 115.1(6) 4_565 4_565
C47A N11 C39 153.9(7) . 4_565
C39 N11 C39 41.6(8) . 4_565
C47A N11 C47B 111.2(7) 4_565 .
C47A N11 C47B 51.2(6) . .
C39 N11 C47B 72.8(6) . .
C39 N11 C47B 103.3(7) 4_565 .
C47A N11 C47B 51.2(6) 4_565 4_565
C47A N11 C47B 111.2(7) . 4_565
C39 N11 C47B 103.3(7) . 4_565
C39 N11 C47B 72.8(6) 4_565 4_565
C47B N11 C47B 95.5(9) . 4_565
C47A N11 C43 73.0(6) 4_565 .
C47A N11 C43 110.2(7) . .
C39 N11 C43 113.3(7) . .
C39 N11 C43 93.2(6) 4_565 .
C47B N11 C43 158.3(6) . .
C47B N11 C43 102.8(5) 4_565 .
C47A N11 C43 110.2(7) 4_565 4_565
C47A N11 C43 73.0(6) . 4_565
C39 N11 C43 93.2(6) . 4_565
C39 N11 C43 113.3(7) 4_565 4_565
C47B N11 C43 102.8(5) . 4_565
C47B N11 C43 158.3(6) 4_565 4_565
C43 N11 C43 57.1(7) . 4_565
C40 C39 N11 128.0(8) . .
C40 C39 H39A 105.3 . .
N11 C39 H39A 105.3 . .
C40 C39 H39B 105.3 . .
N11 C39 H39B 105.3 . .
H39A C39 H39B 106.0 . .
C39 C40 C41 133.2(9) . .
C39 C40 H40A 103.9 . .
C41 C40 H40A 103.9 . .
C39 C40 H40B 103.9 . .
C41 C40 H40B 103.9 . .
H40A C40 H40B 105.4 . .
C40 C41 C42 128.8(10) . .
C40 C41 H41A 105.1 . .
C42 C41 H41A 105.1 . .
C40 C41 H41B 105.1 . .
C42 C41 H41B 105.1 . .
H41A C41 H41B 105.9 . .
C41 C42 H42A 109.5 . .
C41 C42 H42B 109.5 . .
H42A C42 H42B 109.5 . .
C41 C42 H42C 109.5 . .
H42A C42 H42C 109.5 . .
H42B C42 H42C 109.5 . .
C44 C43 N11 118.8(7) . .
C44 C43 H43A 107.6 . .
N11 C43 H43A 107.6 . .
C44 C43 H43B 107.6 . .
N11 C43 H43B 107.6 . .
H43A C43 H43B 107.1 . .
C45 C44 C43 120.5(5) . .
C45 C44 H44A 107.2 . .
C43 C44 H44A 107.2 . .
C45 C44 H44B 107.2 . .
C43 C44 H44B 107.2 . .
H44A C44 H44B 106.8 . .
C44 C45 C46 123.4(8) . .
C44 C45 H45A 106.5 . .
C46 C45 H45A 106.5 . .
C44 C45 H45B 106.5 . .
C46 C45 H45B 106.5 . .
H45A C45 H45B 106.5 . .
C45 C46 H46A 109.5 . .
C45 C46 H46B 109.5 . .
H46A C46 H46B 109.5 . .
C45 C46 H46C 109.5 . .
H46A C46 H46C 109.5 . .
H46B C46 H46C 109.5 . .
C48A C47A N11 127.3(9) . .
C48A C47A H47A 105.5 . .
N11 C47A H47A 105.5 . .
C48A C47A H47B 105.5 . .
N11 C47A H47B 105.5 . .
H47A C47A H47B 106.1 . .
C49A C48A C47A 128.5(9) . .
C49A C48A H48A 105.2 . .
C47A C48A H48A 105.2 . .
C49A C48A H48B 105.2 . .
C47A C48A H48B 105.2 . .
H48A C48A H48B 105.9 . .
C48A C49A C50A 131.1(10) . .
C48A C49A H49A 104.5 . .
C50A C49A H49A 104.5 . .
C48A C49A H49B 104.5 . .
C50A C49A H49B 104.5 . .
H49A C49A H49B 105.6 . .
C49A C50A H50A 109.5 . .
C49A C50A H50B 109.6 . .
H50A C50A H50B 109.5 . .
C49A C50A H50C 109.3 . .
H50A C50A H50C 109.5 . .
H50B C50A H50C 109.5 . .
N11 C47B H47C 106.3 . .
N11 C47B H47D 106.3 . .
H47C C47B H47D 106.4 . .
H50C C49B H49C 74.5 . .
H50C C49B H49D 83.9 . .
H49C C49B H49D 105.6 . .
C59B N12 C59B 86.6(10) 4_565 .
C59B N12 C55 118.4(6) 4_565 4_565
C59B N12 C55 147.2(6) . 4_565
C59B N12 C55 147.2(7) 4_565 .
C59B N12 C55 118.4(6) . .
C55 N12 C55 30.9(7) 4_565 .
C59B N12 C59A 41.3(6) 4_565 4_565
C59B N12 C59A 110.7(7) . 4_565
C55 N12 C59A 81.8(6) 4_565 4_565
C55 N12 C59A 106.6(6) . 4_565
C59B N12 C59A 110.7(7) 4_565 .
C59B N12 C59A 41.3(6) . .
C55 N12 C59A 106.6(6) 4_565 .
C55 N12 C59A 81.8(6) . .
C59A N12 C59A 107.3(9) 4_565 .
C59B N12 C51 111.2(7) 4_565 4_565
C59B N12 C51 75.0(6) . 4_565
C55 N12 C51 110.7(7) 4_565 4_565
C55 N12 C51 96.5(6) . 4_565
C59A N12 C51 148.3(6) 4_565 4_565
C59A N12 C51 97.0(5) . 4_565
C59B N12 C51 75.0(6) 4_565 .
C59B N12 C51 111.2(7) . .
C55 N12 C51 96.5(6) 4_565 .
C55 N12 C51 110.7(7) . .
C59A N12 C51 97.0(5) 4_565 .
C59A N12 C51 148.3(6) . .
C51 N12 C51 53.8(7) 4_565 .
C52 C51 N12 118.4(7) . .
C52 C51 H51A 107.7 . .
N12 C51 H51A 107.7 . .
C52 C51 H51B 107.7 . .
N12 C51 H51B 107.7 . .
H51A C51 H51B 107.1 . .
C53 C52 C51 158.2(9) . .
C53 C52 H52A 96.7 . .
C51 C52 H52A 96.7 . .
C53 C52 H52B 96.7 . .
C51 C52 H52B 96.7 . .
H52A C52 H52B 103.5 . .
C52 C53 C54 123.9(9) . .
C52 C53 H53A 106.3 . .
C54 C53 H53A 106.3 . .
C52 C53 H53B 106.3 . .
C54 C53 H53B 106.3 . .
H53A C53 H53B 106.4 . .
C53 C54 H54A 109.5 . .
C53 C54 H54B 109.5 . .
H54A C54 H54B 109.5 . .
C53 C54 H54C 109.5 . .
H54A C54 H54C 109.5 . .
H54B C54 H54C 109.5 . .
C56 C55 N12 124.7(7) . .
C56 C55 H55A 106.2 . .
N12 C55 H55A 106.2 . .
C56 C55 H55B 106.2 . .
N12 C55 H55B 106.2 . .
H55A C55 H55B 106.4 . .
C57 C56 C55 119.4(8) . .
C57 C56 H56A 107.5 . .
C55 C56 H56A 107.5 . .
C57 C56 H56B 107.5 . .
C55 C56 H56B 107.5 . .
H56A C56 H56B 107.0 . .
C56 C57 C58 140.0(10) . .
C56 C57 H57A 102.1 . .
C58 C57 H57A 102.1 . .
C56 C57 H57B 102.1 . .
C58 C57 H57B 102.1 . .
H57A C57 H57B 104.8 . .
C57 C58 H58A 109.5 . .
C57 C58 H58B 109.5 . .
H58A C58 H58B 109.5 . .
C57 C58 H58C 109.5 . .
H58A C58 H58C 109.5 . .
H58B C58 H58C 109.5 . .
C60A C59A N12 121.5(8) . .
C60A C59A H59A 106.9 . .
N12 C59A H59A 106.9 . .
C60A C59A H59B 106.9 . .
N12 C59A H59B 106.9 . .
H59A C59A H59B 106.7 . .
C61A C60A C59A 119.9(9) . .
C61A C60A H60A 107.3 . .
C59A C60A H60A 107.3 . .
C61A C60A H60B 107.3 . .
C59A C60A H60B 107.3 . .
H60A C60A H60B 106.9 . .
C60A C61A C62A 123.2(8) . .
C60A C61A H61A 106.5 . .
C62A C61A H61A 106.5 . .
C60A C61A H61B 106.5 . .
C62A C61A H61B 106.5 . .
H61A C61A H61B 106.5 . .
C61A C62A H62A 109.5 . .
C61A C62A H62B 109.5 . .
H62A C62A H62B 109.5 . .
C61A C62A H62C 109.5 . .
H62A C62A H62C 109.5 . .
H62B C62A H62C 109.5 . .
N12 C59B C60B 118.1(9) . .
N12 C59B H59C 107.8 . .
C60B C59B H59C 107.8 . .
N12 C59B H59D 107.8 . .
C60B C59B H59D 107.8 . .
H59C C59B H59D 107.1 . .
C59B C60B H60C 106.0 . .
C59B C60B H60D 106.0 . .
H60C C60B H60D 106.3 . .
H62D C62B H62E 109.5 . .
H62D C62B H62F 109.5 . .
H62E C62B H62F 109.5 . .
O1 C63 H63A 109.5 . .
O1 C63 H63B 109.5 . .
H63A C63 H63B 109.5 . .
O1 C63 H63C 109.5 . .
H63A C63 H63C 109.5 . .
H63B C63 H63C 109.5 . .
C63 O1 H1A 109.5 . .
O2 C64 H64A 109.5 . .
O2 C64 H64B 109.5 . .
H64A C64 H64B 109.5 . .
O2 C64 H64C 109.5 . .
H64A C64 H64C 109.5 . .
H64B C64 H64C 109.5 . .
C64 O2 H2B 109.5 . .

loop_
_geom_bond_atom_site_label_1
_geom_bond_atom_site_label_2
_geom_bond_distance
_geom_bond_site_symmetry_2
N1 C4 1.371(8) .
N1 C1 1.384(8) .
N1 H1 0.8800 .
N2 C11 1.386(7) .
N2 C8 1.394(7) .
N2 H2 0.8800 .
N3 C18 1.374(7) .
N3 C15 1.389(7) .
N3 H3 0.8800 .
N4 C22 1.384(7) .
N4 C25 1.391(7) .
N4 H4 0.8800 .
N5 N6 1.341(7) .
N5 C30 1.353(8) .
N6 N7 1.326(8) .
N7 C31 1.350(8) .
N7 C32 1.465(8) .
N8 N9 1.318(8) .
N8 C36 1.364(8) .
N8 C35 1.471(9) .
N9 N10 1.337(8) .
N10 C37 1.368(8) .
C1 C2 1.369(8) .
C1 C27 1.500(9) .
C2 C3 1.387(9) .
C2 H2A 0.9500 .
C3 C4 1.376(9) .
C3 H3A 0.9500 .
C4 C6 1.512(9) .
C5 C6 1.538(9) .
C5 H5A 0.9800 .
C5 H5B 0.9800 .
C5 H5C 0.9800 .
C6 C8 1.521(8) .
C6 C7 1.557(9) .
C7 H7A 0.9800 .
C7 H7B 0.9800 .
C7 H7C 0.9800 .
C8 C9 1.358(9) .
C9 C10 1.414(9) .
C9 H9 0.9500 .
C10 C11 1.358(9) .
C10 H10 0.9500 .
C11 C13 1.521(8) .
C12 C13 1.538(8) .
C12 H12A 0.9800 .
C12 H12B 0.9800 .
C12 H12C 0.9800 .
C13 C15 1.500(8) .
C13 C14 1.577(8) .
C14 C29 1.537(8) .
C14 H14A 0.9900 .
C14 H14B 0.9900 .
C15 C16 1.376(8) .
C16 C17 1.411(9) .
C16 H16 0.9500 .
C17 C18 1.374(8) .
C17 H17 0.9500 .
C18 C20 1.505(8) .
C19 C20 1.549(9) .
C19 H19A 0.9800 .
C19 H19B 0.9800 .
C19 H19C 0.9800 .
C20 C21 1.522(8) .
C20 C22 1.543(8) .
C21 H21A 0.9800 .
C21 H21B 0.9800 .
C21 H21C 0.9800 .
C22 C23 1.360(9) .
C23 C24 1.406(8) .
C23 H23 0.9500 .
C24 C25 1.352(9) .
C24 H24 0.9500 .
C25 C27 1.523(8) .
C26 C38 1.532(9) .
C26 C27 1.560(9) .
C26 H26A 0.9900 .
C26 H26B 0.9900 .
C27 C28 1.543(9) .
C28 H28A 0.9800 .
C28 H28B 0.9800 .
C28 H28C 0.9800 .
C29 C30 1.500(8) .
C29 H29A 0.9900 .
C29 H29B 0.9900 .
C30 C31 1.356(9) .
C31 H31 0.9500 .
C32 C33 1.522(8) .
C32 H32A 0.9900 .
C32 H32B 0.9900 .
C33 C34 1.530(9) .
C33 H33A 0.9900 .
C33 H33B 0.9900 .
C34 C35 1.526(9) .
C34 H34A 0.9900 .
C34 H34B 0.9900 .
C35 H35A 0.9900 .
C35 H35B 0.9900 .
C36 C37 1.368(9) .
C36 H36 0.9500 .
C37 C38 1.499(9) .
C38 H38A 0.9900 .
C38 H38B 0.9900 .
N11 C47A 1.440(10) 4_565
N11 C47A 1.440(10) .
N11 C39 1.471(10) .
N11 C39 1.471(10) 4_565
N11 C47B 1.523(10) .
N11 C47B 1.523(10) 4_565
N11 C43 1.524(9) .
N11 C43 1.524(9) 4_565
C39 C40 1.394(10) .
C39 H39A 0.9900 .
C39 H39B 0.9900 .
C40 C41 1.401(10) .
C40 H40A 0.9900 .
C40 H40B 0.9900 .
C41 C42 1.417(12) .
C41 H41A 0.9900 .
C41 H41B 0.9900 .
C42 H42A 0.9800 .
C42 H42B 0.9800 .
C42 H42C 0.9800 .
C43 C44 1.448(8) .
C43 H43A 0.9900 .
C43 H43B 0.9900 .
C44 C45 1.439(8) .
C44 H44A 0.9900 .
C44 H44B 0.9900 .
C45 C46 1.443(9) .
C45 H45A 0.9900 .
C45 H45B 0.9900 .
C46 H46A 0.9800 .
C46 H46B 0.9800 .
C46 H46C 0.9800 .
C47A C48A 1.425(10) .
C47A H47A 0.9900 .
C47A H47B 0.9900 .
C48A C49A 1.379(10) .
C48A H48A 0.9900 .
C48A H48B 0.9900 .
C49A C50A 1.432(11) .
C49A H49A 0.9900 .
C49A H49B 0.9900 .
C50A H50A 0.9800 .
C50A H50B 0.9800 .
C50A H50C 0.9800 .
C47B H47C 0.9900 .
C47B H47D 0.9900 .
C49B H49C 0.9900 .
C49B H49D 0.9900 .
N12 C59B 1.441(10) 4_565
N12 C59B 1.441(10) .
N12 C55 1.479(10) 4_565
N12 C55 1.479(10) .
N12 C59A 1.550(10) 4_565
N12 C59A 1.550(10) .
N12 C51 1.554(10) 4_565
N12 C51 1.554(10) .
C51 C52 1.390(10) .
C51 H51A 0.9900 .
C51 H51B 0.9900 .
C52 C53 1.385(10) .
C52 H52A 0.9900 .
C52 H52B 0.9900 .
C53 C54 1.464(12) .
C53 H53A 0.9900 .
C53 H53B 0.9900 .
C54 H54A 0.9800 .
C54 H54B 0.9800 .
C54 H54C 0.9800 .
C55 C56 1.465(10) .
C55 H55A 0.9900 .
C55 H55B 0.9900 .
C56 C57 1.406(10) .
C56 H56A 0.9900 .
C56 H56B 0.9900 .
C57 C58 1.415(11) .
C57 H57A 0.9900 .
C57 H57B 0.9900 .
C58 H58A 0.9800 .
C58 H58B 0.9800 .
C58 H58C 0.9800 .
C59A C60A 1.458(11) .
C59A H59A 0.9900 .
C59A H59B 0.9900 .
C60A C61A 1.372(10) .
C60A H60A 0.9900 .
C60A H60B 0.9900 .
C61A C62A 1.491(11) .
C61A H61A 0.9900 .
C61A H61B 0.9900 .
C62A H62A 0.9800 .
C62A H62B 0.9800 .
C62A H62C 0.9800 .
C59B C60B 1.456(11) .
C59B H59C 0.9900 .
C59B H59D 0.9900 .
C60B H60C 0.9900 .
C60B H60D 0.9900 .
C62B H62D 0.9800 .
C62B H62E 0.9800 .
C62B H62F 0.9800 .
C63 O1 1.378(10) .
C63 H63A 0.9800 .
C63 H63B 0.9800 .
C63 H63C 0.9800 .
O1 H1A 0.8400 .
C64 O2 1.280(12) .
C64 H64A 0.9800 .
C64 H64B 0.9800 .
C64 H64C 0.9800 .
O2 H2B 0.8400 .
